data_9015573
loop_
_publ_author_name
'Golobic, A.'
'Skapin, S. D.'
'Suvorov, D.'
'Meden, A.'

_publ_section_title
;
 Solving Structural Problems of Ceramic Materials
;
_journal_issue 3
_journal_name_full 'Croatica Chemica Acta'
_journal_page_first 435
_journal_page_last 446
_journal_volume 77
_journal_year 2004
_chemical_compound_source Synthetic
_chemical_formula_sum 'La Nb O6 Ti'
_chemical_name_common 'Compound 1'
_space_group_IT_number 15
_symmetry_space_group_name_Hall '-C 2yc'
_symmetry_space_group_name_H-M 'C 1 2/c 1'
_cell_angle_alpha 90
_cell_angle_beta 115.3282
_cell_angle_gamma 90
_cell_length_a 11.2041
_cell_length_b 8.85114
_cell_length_c 5.27180
_cell_formula_units_Z 4
_cell_volume 472.544
_database_code_amcsd 0018959
_exptl_crystal_density_diffrn 5.281
_cod_original_formula_sum 'La (Nb Ti) O6'
_cod_database_code 9015573
_amcsd_formula_title LaNbTiO6

loop_
_space_group_symop_operation_xyz
x,y,z
1/2+x,1/2+y,z
x,-y,1/2+z
1/2+x,1/2-y,1/2+z
-x,y,1/2-z
1/2-x,1/2+y,1/2-z
-x,-y,-z
1/2-x,1/2-y,-z

loop_
_atom_site_label
_atom_site_fract_x
_atom_site_fract_y
_atom_site_fract_z
_atom_site_occupancy
_atom_site_U_iso_or_equiv
La 0.50000 0.69440 0.25000 1.00000 0.00902
Nb 0.26743 0.91857 -0.44870 0.50000 0.00849
Ti 0.26743 0.91857 -0.44870 0.50000 0.00849
O1 0.36150 0.91770 -0.03250 1.00000 0.00228
O2 0.64230 0.75430 0.03160 1.00000 0.00228
O3 0.64000 0.53540 0.65250 1.00000 0.00228

loop_
_cod_related_entry_id
_cod_related_entry_database
_cod_related_entry_code
1 AMCSD 0018959
